data_7721172
loop_
_publ_author_name
'Yu, Kaijian'
'Ye, Qiong'
'Wu, Yuechuan'
'Yang, Yawen'

_publ_section_title
;
 Halogen Substitution of Aromatic Cations for Phase Transition Control and
 High-Efficiency Luminescence in 0D Manganese-Based Hybrid Perovskites
;
_journal_name_full 'Dalton Transactions'
_journal_paper_doi 10.1039/D6DT01114D
_journal_year 2026
_chemical_formula_moiety 'Br4 Mn, 2(C10 H14 F2 P)'
_chemical_formula_sum 'C20 H28 Br4 F4 Mn P2'
_chemical_formula_weight 780.94
_space_group_crystal_system monoclinic
_space_group_IT_number 14
_space_group_name_Hall '-P 2ybc'
_space_group_name_H-M_alt 'P 1 21/c 1'
_atom_sites_solution_hydrogens geom
_atom_sites_solution_primary iterative
_audit_creation_date 2026-05-11
_audit_creation_method
;
Olex2 1.5
(compiled 2026.04.10 svn.r48fbca5a for OlexSys, GUI svn.r7537)
;
_audit_update_record
;
2026-05-11 deposited with the CCDC.	2026-06-19 downloaded from the CCDC.
;
_cell_angle_alpha 90
_cell_angle_beta 90.470(5)
_cell_angle_gamma 90
_cell_formula_units_Z 4
_cell_length_a 13.2750(8)
_cell_length_b 16.5198(9)
_cell_length_c 13.4709(8)
_cell_measurement_reflns_used 6427
_cell_measurement_temperature 293(2)
_cell_measurement_theta_max 20.1050
_cell_measurement_theta_min 1.9280
_cell_volume 2954.1(3)
_computing_cell_refinement 'CrysAlisPro 1.171.39.46e (Rigaku OD, 2018)'
_computing_data_collection 'CrysAlisPro 1.171.39.46e (Rigaku OD, 2018)'
_computing_data_reduction 'CrysAlisPro 1.171.39.46e (Rigaku OD, 2018)'
_computing_molecular_graphics 'Olex2 1.5 (Dolomanov et al., 2009)'
_computing_publication_material 'Olex2 1.5 (Dolomanov et al., 2009)'
_computing_structure_refinement 'SHELXL 2018/3 (Sheldrick, 2015)'
_computing_structure_solution 'olex2.solve 1.5 (Bourhis et al., 2015)'
_diffrn_ambient_temperature 293(2)
_diffrn_detector 'CCD plate'
_diffrn_measured_fraction_theta_full 1.000
_diffrn_measured_fraction_theta_max 1.000
_diffrn_measurement_details
;
List of Runs (angles in degrees, time in seconds):

  # Type    Start    End  Width  t~exp~   \w     \q     \k     \f   Frames
#--------------------------------------------------------------------------
  1  \w    -73.00 -39.00   0.50    3.50    --   20.00  54.00  90.00   68
  2  \w    -11.00  49.00   0.50    3.50    --   20.00  54.00  90.00  120
  3  \w     63.00  89.00   0.50    3.50    --   20.00  54.00  90.00   52
  4  \w    -74.00  68.00   0.50    3.50    --   20.00  54.00 -30.00  284
  5  \w     83.00 109.00   0.50    3.50    --   20.00  54.00 -30.00   52
  6  \w    -71.00  53.00   0.50    3.50    --   20.00  54.00  30.00  248
  7  \w     57.00  87.00   0.50    3.50    --   20.00  54.00  30.00   60
  8  \w    -71.00 -17.00   0.50    3.50    --   20.00  54.00 150.00  108
  9  \w    -12.00  13.00   0.50    3.50    --   20.00  54.00 150.00   50
 10  \w     65.00  90.00   0.50    3.50    --   20.00  54.00 150.00   50
 11  \w    -73.00  92.50   0.50    3.50    --   20.00  54.00 -90.00  331
 12  \w    -68.00 -40.00   0.50    3.50    --   20.00  54.00 120.00   56
 13  \w    -27.00  -2.00   0.50    3.50    --   20.00  54.00 120.00   50
 14  \w     65.00  90.00   0.50    3.50    --   20.00  54.00 120.00   50
 15  \w    -67.00 -22.00   0.50    3.50    --   20.00  54.00-180.00   90
 16  \w    -16.00   9.00   0.50    3.50    --   20.00  54.00-180.00   50
 17  \w     11.00  36.00   0.50    3.50    --   20.00  54.00-180.00   50
 18  \w     51.00  76.00   0.50    3.50    --   20.00  54.00-180.00   50
 19  \w    -17.00   8.00   0.50    3.50    --   20.00  54.00  60.00   50
 20  \w     32.00  57.00   0.50    3.50    --   20.00  54.00  60.00   50
 21  \w     79.00 104.00   0.50    3.50    --   20.00  54.00 -60.00   50
 22  \w    -48.00 -23.00   0.50    3.50    --   20.00  54.00   0.00   50
 23  \w    -68.00  75.00   0.50    3.50    --   20.00  54.00-150.00  286
;
_diffrn_measurement_device 'two-circle diffractometer'
_diffrn_measurement_device_type 'XtaLAB Mini II'
_diffrn_measurement_method '\w scans'
_diffrn_orient_matrix_type 'CrysAlisPro convention (1999,Acta A55,543-557)'
_diffrn_orient_matrix_UB_11 0.0503315000
_diffrn_orient_matrix_UB_12 0.0004421000
_diffrn_orient_matrix_UB_13 -0.0172151000
_diffrn_orient_matrix_UB_21 0.0044900000
_diffrn_orient_matrix_UB_22 0.0412258000
_diffrn_orient_matrix_UB_23 0.0140470000
_diffrn_orient_matrix_UB_31 0.0173017000
_diffrn_orient_matrix_UB_32 -0.0119842000
_diffrn_orient_matrix_UB_33 0.0477645000
_diffrn_radiation_monochromator graphite
_diffrn_radiation_probe x-ray
_diffrn_radiation_type 'Mo K\a'
_diffrn_radiation_wavelength 0.71073
_diffrn_reflns_av_R_equivalents 0.0777
_diffrn_reflns_av_unetI/netI 0.0653
_diffrn_reflns_Laue_measured_fraction_full 1.000
_diffrn_reflns_Laue_measured_fraction_max 1.000
_diffrn_reflns_limit_h_max 15
_diffrn_reflns_limit_h_min -15
_diffrn_reflns_limit_k_max 19
_diffrn_reflns_limit_k_min -19
_diffrn_reflns_limit_l_max 15
_diffrn_reflns_limit_l_min -16
_diffrn_reflns_number 41683
_diffrn_reflns_point_group_measured_fraction_full 1.000
_diffrn_reflns_point_group_measured_fraction_max 1.000
_diffrn_reflns_theta_full 24.999
_diffrn_reflns_theta_max 24.999
_diffrn_reflns_theta_min 1.951
_diffrn_source 'fine-focus sealed X-ray tube'
_diffrn_source_type 'Rigaku (Mo) X-ray Source'
_exptl_absorpt_coefficient_mu 5.998
_exptl_absorpt_correction_T_max 1.00000
_exptl_absorpt_correction_T_min 0.23251
_exptl_absorpt_correction_type multi-scan
_exptl_absorpt_process_details
;
CrysAlisPro 1.171.39.46e (Rigaku Oxford Diffraction, 2018)
Empirical absorption correction using spherical harmonics,
 implemented in SCALE3 ABSPACK scaling algorithm.
;
_exptl_crystal_colour 'clear light green'
_exptl_crystal_colour_lustre clear
_exptl_crystal_colour_modifier light
_exptl_crystal_colour_primary green
_exptl_crystal_density_diffrn 1.756
_exptl_crystal_description plate
_exptl_crystal_F_000 1516
_refine_diff_density_max 0.513
_refine_diff_density_min -0.454
_refine_diff_density_rms 0.087
_refine_ls_extinction_method none
_refine_ls_goodness_of_fit_ref 1.141
_refine_ls_hydrogen_treatment constr
_refine_ls_matrix_type full
_refine_ls_number_parameters 286
_refine_ls_number_reflns 5195
_refine_ls_number_restraints 24
_refine_ls_restrained_S_all 1.141
_refine_ls_R_factor_all 0.1161
_refine_ls_R_factor_gt 0.0689
_refine_ls_shift/su_max 0.001
_refine_ls_shift/su_mean 0.000
_refine_ls_structure_factor_coef Fsqd
_refine_ls_weighting_details 'w=1/[\s^2^(Fo^2^)+(0.0318P)^2^+4.0864P] where P=(Fo^2^+2Fc^2^)/3'
_refine_ls_weighting_scheme calc
_refine_ls_wR_factor_gt 0.0960
_refine_ls_wR_factor_ref 0.1066
_reflns_Friedel_coverage 0.000
_reflns_number_gt 3560
_reflns_number_total 5195
_reflns_threshold_expression 'I > 2\s(I)'
_cod_data_source_file d6dt01114d2.cif
_cod_data_source_block pm-4-mnbr-3_sx
_cod_database_code 7721172
_shelx_shelxl_version_number 2018/3
_chemical_oxdiff_formula 'C H P F Br Mn'
_shelx_space_group_comment
;
The symmetry employed for this shelxl refinement is uniquely defined
by the following loop, which should always be used as a source of
symmetry information in preference to the above space-group names.
They are only intended as comments.
;
_olex2_refinement_description
;
1. Fixed Uiso
 At 1.2 times of:
  All C(H) groups, All C(H,H) groups
 At 1.5 times of:
  All C(H,H,H) groups
2. Restrained distances
 C14-C13 = C13-C12 = C15-C14 = C16-C11 = C16-C15 = C12-C11 = C5-C4 = C4-C3 =
 C3-C2 = C2-C1 = C6-C1 = C6-C5
 1.395 with sigma of 0.01
 C14-C13 = C15-C14 = C16-C15 = C16-C11 = C12-C11 = C13-C12 = C6-C5 = C5-C4 =
 C4-C3 = C3-C2 = C2-C1 = C6-C1
 1.395 with sigma of 0.01
3.a Secondary CH2 refined with riding coordinates:
 C7(H7A,H7B), C17(H17A,H17B)
3.b Aromatic/amide H refined with riding coordinates:
 C6(H6), C16(H16), C3(H3), C4(H4), C13(H13), C14(H14)
3.c Idealised Me refined as rotating group:
 C10(H10A,H10B,H10C), C8(H8A,H8B,H8C), C19(H19A,H19B,H19C), C18(H18A,H18B,
 H18C), C20(H20A,H20B,H20C), C9(H9A,H9B,H9C)
;
_olex2_submission_special_instructions 'No special instructions were received'
_oxdiff_exptl_absorpt_empirical_details
;
Empirical correction (ABSPACK) includes:
- Absorption correction using spherical harmonics
- Frame scaling
;
_oxdiff_exptl_absorpt_empirical_full_max 2.683
_oxdiff_exptl_absorpt_empirical_full_min 0.510

loop_
_space_group_symop_operation_xyz
'x, y, z'
'-x, y+1/2, -z+1/2'
'-x, -y, -z'
'x, -y-1/2, z-1/2'

loop_
_atom_site_label
_atom_site_type_symbol
_atom_site_fract_x
_atom_site_fract_y
_atom_site_fract_z
_atom_site_U_iso_or_equiv
_atom_site_adp_type
_atom_site_occupancy
_atom_site_site_symmetry_order
_atom_site_calc_flag
_atom_site_refinement_flags_posn
_atom_site_refinement_flags_adp
_atom_site_refinement_flags_occupancy
_atom_site_disorder_assembly
_atom_site_disorder_group
Br1 Br 0.18270(6) 0.90416(5) 0.41655(5) 0.0616(2) Uani 1 1 d . . . . .
Br4 Br 0.23357(6) 0.81452(5) 0.13937(5) 0.0657(3) Uani 1 1 d . . . . .
Br2 Br -0.05705(6) 0.84426(5) 0.23082(6) 0.0674(3) Uani 1 1 d . . . . .
Br3 Br 0.11806(6) 1.04257(4) 0.17485(6) 0.0698(3) Uani 1 1 d . . . . .
Mn1 Mn 0.11960(7) 0.90187(6) 0.24078(7) 0.0434(3) Uani 1 1 d . . . . .
P1 P 0.18930(13) 0.61621(10) 0.34624(13) 0.0449(5) Uani 1 1 d . . . . .
P2 P 0.18689(13) 0.32738(11) -0.02367(13) 0.0487(5) Uani 1 1 d . . . . .
F1 F 0.4186(4) 0.4347(3) -0.0424(4) 0.1061(17) Uani 1 1 d . . . . .
F3 F 0.3919(4) 0.5940(4) 0.1949(4) 0.123(2) Uani 1 1 d . . . . .
F4 F 0.6028(4) 0.5912(4) 0.5386(4) 0.139(2) Uani 1 1 d . . . . .
F2 F 0.4622(4) 0.2880(4) 0.3141(5) 0.138(2) Uani 1 1 d . . . . .
C7 C 0.2404(5) 0.4013(4) 0.0595(5) 0.0533(18) Uani 1 1 d . . . . .
H7A H 0.244704 0.452630 0.024858 0.064 Uiso 1 1 calc R U . . .
H7B H 0.195177 0.408472 0.114930 0.064 Uiso 1 1 calc R U . . .
C17 C 0.3038(5) 0.6757(4) 0.3565(5) 0.0497(17) Uani 1 1 d . . . . .
H17A H 0.306655 0.711488 0.299458 0.060 Uiso 1 1 calc R U . . .
H17B H 0.298460 0.709627 0.415012 0.060 Uiso 1 1 calc R U . . .
C1 C 0.3440(5) 0.3799(4) 0.0997(5) 0.0497(18) Uani 1 1 d D . . . .
C11 C 0.4018(5) 0.6307(4) 0.3629(5) 0.0472(17) Uani 1 1 d D . . . .
C6 C 0.3561(5) 0.3427(4) 0.1915(5) 0.069(2) Uani 1 1 d D . . . .
H6 H 0.300445 0.329426 0.229607 0.083 Uiso 1 1 calc R U . . .
C16 C 0.4571(5) 0.6296(4) 0.4503(5) 0.061(2) Uani 1 1 d D . . . .
H16 H 0.431857 0.654445 0.506856 0.073 Uiso 1 1 calc R U . . .
C10 C 0.0607(5) 0.3562(5) -0.0513(6) 0.076(2) Uani 1 1 d . . . . .
H10A H 0.031716 0.318334 -0.097493 0.115 Uiso 1 1 calc R U . . .
H10B H 0.060118 0.409363 -0.079999 0.115 Uiso 1 1 calc R U . . .
H10C H 0.022072 0.356348 0.008635 0.115 Uiso 1 1 calc R U . . .
C2 C 0.4293(5) 0.3981(5) 0.0454(6) 0.069(2) Uani 1 1 d D . . . .
C8 C 0.1878(6) 0.2307(4) 0.0333(6) 0.076(2) Uani 1 1 d . . . . .
H8A H 0.153987 0.233702 0.095974 0.115 Uiso 1 1 calc R U . . .
H8B H 0.256096 0.213523 0.043827 0.115 Uiso 1 1 calc R U . . .
H8C H 0.153662 0.192578 -0.008908 0.115 Uiso 1 1 calc R U . . .
C19 C 0.0908(5) 0.6782(4) 0.3912(6) 0.076(2) Uani 1 1 d . . . . .
H19A H 0.030481 0.646572 0.397149 0.115 Uiso 1 1 calc R U . . .
H19B H 0.079171 0.721989 0.345704 0.115 Uiso 1 1 calc R U . . .
H19C H 0.109429 0.699519 0.455012 0.115 Uiso 1 1 calc R U . . .
C12 C 0.4437(6) 0.5927(5) 0.2813(6) 0.076(2) Uani 1 1 d D . . . .
C18 C 0.1977(5) 0.5266(4) 0.4173(5) 0.065(2) Uani 1 1 d . . . . .
H18A H 0.207679 0.540283 0.485979 0.098 Uiso 1 1 calc R U . . .
H18B H 0.253381 0.494727 0.394731 0.098 Uiso 1 1 calc R U . . .
H18C H 0.136444 0.496208 0.409945 0.098 Uiso 1 1 calc R U . . .
C5 C 0.4527(6) 0.3256(5) 0.2251(7) 0.086(3) Uani 1 1 d D . . . .
C3 C 0.5258(6) 0.3813(5) 0.0798(7) 0.085(3) Uani 1 1 d D . . . .
H3 H 0.581566 0.394717 0.041903 0.103 Uiso 1 1 calc R U . . .
C4 C 0.5379(7) 0.3444(5) 0.1712(7) 0.089(3) Uani 1 1 d D . . . .
H4 H 0.601811 0.332529 0.195972 0.107 Uiso 1 1 calc R U . . .
C13 C 0.5363(6) 0.5535(5) 0.2848(7) 0.092(3) Uani 1 1 d D . . . .
H13 H 0.561437 0.527951 0.228779 0.110 Uiso 1 1 calc R U . . .
C14 C 0.5903(6) 0.5531(5) 0.3727(7) 0.091(3) Uani 1 1 d D . . . .
H14 H 0.652616 0.527551 0.377043 0.109 Uiso 1 1 calc R U . . .
C20 C 0.1622(6) 0.5896(5) 0.2203(5) 0.089(3) Uani 1 1 d . . . . .
H20A H 0.102519 0.556796 0.217684 0.134 Uiso 1 1 calc R U . . .
H20B H 0.217794 0.559685 0.193579 0.134 Uiso 1 1 calc R U . . .
H20C H 0.151781 0.637847 0.181929 0.134 Uiso 1 1 calc R U . . .
C9 C 0.2551(6) 0.3233(5) -0.1363(5) 0.088(3) Uani 1 1 d . . . . .
H9A H 0.223728 0.285181 -0.180559 0.133 Uiso 1 1 calc R U . . .
H9B H 0.323141 0.306657 -0.122726 0.133 Uiso 1 1 calc R U . . .
H9C H 0.255447 0.375909 -0.166639 0.133 Uiso 1 1 calc R U . . .
C15 C 0.5499(5) 0.5915(5) 0.4537(7) 0.082(3) Uani 1 1 d D . . . .

loop_
_atom_site_aniso_label
_atom_site_aniso_U_11
_atom_site_aniso_U_22
_atom_site_aniso_U_33
_atom_site_aniso_U_23
_atom_site_aniso_U_13
_atom_site_aniso_U_12
Br1 0.0583(5) 0.0738(5) 0.0526(5) -0.0102(4) -0.0063(4) -0.0080(4)
Br4 0.0783(6) 0.0696(5) 0.0495(4) 0.0049(4) 0.0081(4) 0.0305(4)
Br2 0.0440(5) 0.0854(6) 0.0728(5) 0.0027(4) -0.0050(4) -0.0179(4)
Br3 0.0706(6) 0.0469(5) 0.0921(6) 0.0155(4) 0.0120(5) 0.0108(4)
Mn1 0.0372(6) 0.0430(6) 0.0500(6) 0.0010(5) 0.0018(5) 0.0002(5)
P1 0.0403(11) 0.0418(10) 0.0525(11) 0.0039(8) -0.0112(9) -0.0010(8)
P2 0.0369(11) 0.0538(12) 0.0555(11) 0.0043(9) 0.0016(9) 0.0031(9)
F1 0.072(4) 0.135(5) 0.111(4) 0.038(4) 0.014(3) -0.026(3)
F3 0.108(4) 0.198(6) 0.064(3) -0.028(4) -0.006(3) 0.033(4)
F4 0.076(4) 0.223(7) 0.118(4) 0.003(4) -0.033(3) 0.062(4)
F2 0.131(5) 0.139(5) 0.144(5) 0.045(4) -0.072(4) -0.013(4)
C7 0.050(5) 0.049(4) 0.061(4) 0.004(4) 0.005(4) -0.001(4)
C17 0.048(4) 0.050(4) 0.051(4) 0.008(3) -0.011(3) -0.004(4)
C1 0.038(4) 0.040(4) 0.071(5) -0.004(4) -0.007(4) 0.001(3)
C11 0.039(4) 0.046(4) 0.056(5) 0.008(3) -0.001(4) -0.006(3)
C6 0.058(6) 0.071(5) 0.078(6) 0.010(4) -0.015(5) -0.003(4)
C16 0.042(5) 0.083(6) 0.059(5) 0.005(4) 0.005(4) 0.006(4)
C10 0.039(5) 0.097(6) 0.094(6) 0.008(5) -0.005(4) 0.012(4)
C2 0.049(6) 0.060(5) 0.098(7) 0.001(5) -0.003(5) -0.012(4)
C8 0.078(6) 0.045(5) 0.106(6) 0.005(4) -0.019(5) -0.010(4)
C19 0.035(5) 0.067(5) 0.127(7) -0.018(5) -0.010(4) 0.002(4)
C12 0.060(6) 0.107(7) 0.060(5) 0.002(5) 0.006(5) 0.003(5)
C18 0.063(5) 0.055(5) 0.078(5) 0.017(4) -0.011(4) -0.004(4)
C5 0.094(8) 0.061(6) 0.103(7) 0.005(5) -0.051(6) 0.002(6)
C3 0.051(6) 0.074(6) 0.132(9) -0.015(6) 0.004(6) -0.007(5)
C4 0.058(6) 0.054(6) 0.156(10) -0.014(6) -0.029(7) 0.006(5)
C13 0.070(7) 0.111(8) 0.095(8) -0.002(6) 0.039(6) 0.008(6)
C14 0.052(6) 0.100(7) 0.122(8) 0.023(7) 0.010(6) 0.025(5)
C20 0.103(7) 0.103(7) 0.062(5) -0.003(5) -0.024(5) -0.034(6)
C9 0.063(6) 0.135(8) 0.067(5) -0.017(5) 0.014(4) -0.002(5)
C15 0.047(5) 0.116(7) 0.083(6) 0.011(6) -0.002(5) 0.024(5)

loop_
_atom_type_symbol
_atom_type_description
_atom_type_scat_dispersion_real
_atom_type_scat_dispersion_imag
_atom_type_scat_source
C C 0.0033 0.0016 'International Tables Vol C Tables 4.2.6.8 and 6.1.1.4'
H H 0.0000 0.0000 'International Tables Vol C Tables 4.2.6.8 and 6.1.1.4'
Br Br -0.2901 2.4595 'International Tables Vol C Tables 4.2.6.8 and 6.1.1.4'
F F 0.0171 0.0103 'International Tables Vol C Tables 4.2.6.8 and 6.1.1.4'
Mn Mn 0.3368 0.7283 'International Tables Vol C Tables 4.2.6.8 and 6.1.1.4'
P P 0.1023 0.0942 'International Tables Vol C Tables 4.2.6.8 and 6.1.1.4'

loop_
_geom_angle_atom_site_label_1
_geom_angle_atom_site_label_2
_geom_angle_atom_site_label_3
_geom_angle
_geom_angle_site_symmetry_1
_geom_angle_site_symmetry_3
_geom_angle_publ_flag
Br1 Mn1 Br2 110.97(4) . . ?
Br4 Mn1 Br1 108.99(4) . . ?
Br4 Mn1 Br2 108.53(4) . . ?
Br3 Mn1 Br1 108.96(4) . . ?
Br3 Mn1 Br4 110.29(4) . . ?
Br3 Mn1 Br2 109.09(4) . . ?
C19 P1 C17 106.3(3) . . ?
C19 P1 C20 108.9(4) . . ?
C18 P1 C17 111.4(3) . . ?
C18 P1 C19 110.0(4) . . ?
C18 P1 C20 108.6(4) . . ?
C20 P1 C17 111.6(3) . . ?
C10 P2 C7 108.4(3) . . ?
C8 P2 C7 109.9(3) . . ?
C8 P2 C10 109.5(4) . . ?
C8 P2 C9 109.6(4) . . ?
C9 P2 C7 110.9(4) . . ?
C9 P2 C10 108.5(4) . . ?
P2 C7 H7A 108.6 . . ?
P2 C7 H7B 108.6 . . ?
H7A C7 H7B 107.6 . . ?
C1 C7 P2 114.7(5) . . ?
C1 C7 H7A 108.6 . . ?
C1 C7 H7B 108.6 . . ?
P1 C17 H17A 107.9 . . ?
P1 C17 H17B 107.9 . . ?
H17A C17 H17B 107.2 . . ?
C11 C17 P1 117.5(4) . . ?
C11 C17 H17A 107.9 . . ?
C11 C17 H17B 107.9 . . ?
C6 C1 C7 121.3(6) . . ?
C2 C1 C7 120.3(6) . . ?
C2 C1 C6 118.4(7) . . ?
C16 C11 C17 120.7(6) . . ?
C16 C11 C12 117.1(6) . . ?
C12 C11 C17 122.1(6) . . ?
C1 C6 H6 120.6 . . ?
C5 C6 C1 118.8(7) . . ?
C5 C6 H6 120.6 . . ?
C11 C16 H16 120.0 . . ?
C11 C16 C15 120.0(7) . . ?
C15 C16 H16 120.0 . . ?
P2 C10 H10A 109.5 . . ?
P2 C10 H10B 109.5 . . ?
P2 C10 H10C 109.5 . . ?
H10A C10 H10B 109.5 . . ?
H10A C10 H10C 109.5 . . ?
H10B C10 H10C 109.5 . . ?
F1 C2 C1 119.0(6) . . ?
F1 C2 C3 118.6(7) . . ?
C3 C2 C1 122.5(8) . . ?
P2 C8 H8A 109.5 . . ?
P2 C8 H8B 109.5 . . ?
P2 C8 H8C 109.5 . . ?
H8A C8 H8B 109.5 . . ?
H8A C8 H8C 109.5 . . ?
H8B C8 H8C 109.5 . . ?
P1 C19 H19A 109.5 . . ?
P1 C19 H19B 109.5 . . ?
P1 C19 H19C 109.5 . . ?
H19A C19 H19B 109.5 . . ?
H19A C19 H19C 109.5 . . ?
H19B C19 H19C 109.5 . . ?
F3 C12 C11 118.2(7) . . ?
F3 C12 C13 118.9(7) . . ?
C11 C12 C13 122.9(7) . . ?
P1 C18 H18A 109.5 . . ?
P1 C18 H18B 109.5 . . ?
P1 C18 H18C 109.5 . . ?
H18A C18 H18B 109.5 . . ?
H18A C18 H18C 109.5 . . ?
H18B C18 H18C 109.5 . . ?
F2 C5 C6 117.5(8) . . ?
F2 C5 C4 119.8(7) . . ?
C4 C5 C6 122.7(8) . . ?
C2 C3 H3 120.4 . . ?
C4 C3 C2 119.1(8) . . ?
C4 C3 H3 120.4 . . ?
C5 C4 H4 120.8 . . ?
C3 C4 C5 118.4(8) . . ?
C3 C4 H4 120.8 . . ?
C12 C13 H13 120.5 . . ?
C14 C13 C12 119.1(8) . . ?
C14 C13 H13 120.5 . . ?
C13 C14 H14 120.8 . . ?
C15 C14 C13 118.4(8) . . ?
C15 C14 H14 120.8 . . ?
P1 C20 H20A 109.5 . . ?
P1 C20 H20B 109.5 . . ?
P1 C20 H20C 109.5 . . ?
H20A C20 H20B 109.5 . . ?
H20A C20 H20C 109.5 . . ?
H20B C20 H20C 109.5 . . ?
P2 C9 H9A 109.5 . . ?
P2 C9 H9B 109.5 . . ?
P2 C9 H9C 109.5 . . ?
H9A C9 H9B 109.5 . . ?
H9A C9 H9C 109.5 . . ?
H9B C9 H9C 109.5 . . ?
F4 C15 C16 119.4(7) . . ?
F4 C15 C14 118.1(7) . . ?
C14 C15 C16 122.5(8) . . ?

loop_
_geom_bond_atom_site_label_1
_geom_bond_atom_site_label_2
_geom_bond_distance
_geom_bond_site_symmetry_2
_geom_bond_publ_flag
Br1 Mn1 2.5054(12) . ?
Br4 Mn1 2.5042(12) . ?
Br2 Mn1 2.5333(12) . ?
Br3 Mn1 2.4883(12) . ?
P1 C17 1.815(6) . ?
P1 C19 1.771(7) . ?
P1 C18 1.766(6) . ?
P1 C20 1.787(7) . ?
P2 C7 1.799(6) . ?
P2 C10 1.778(7) . ?
P2 C8 1.772(7) . ?
P2 C9 1.775(7) . ?
F1 C2 1.334(8) . ?
F3 C12 1.346(8) . ?
F4 C15 1.337(9) . ?
F2 C5 1.355(9) . ?
C7 H7A 0.9700 . ?
C7 H7B 0.9700 . ?
C7 C1 1.516(8) . ?
C17 H17A 0.9700 . ?
C17 H17B 0.9700 . ?
C17 C11 1.501(8) . ?
C1 C6 1.389(6) . ?
C1 C2 1.386(6) . ?
C11 C16 1.382(6) . ?
C11 C12 1.388(6) . ?
C6 H6 0.9300 . ?
C6 C5 1.385(6) . ?
C16 H16 0.9300 . ?
C16 C15 1.384(6) . ?
C10 H10A 0.9600 . ?
C10 H10B 0.9600 . ?
C10 H10C 0.9600 . ?
C2 C3 1.386(6) . ?
C8 H8A 0.9600 . ?
C8 H8B 0.9600 . ?
C8 H8C 0.9600 . ?
C19 H19A 0.9600 . ?
C19 H19B 0.9600 . ?
C19 H19C 0.9600 . ?
C12 C13 1.389(6) . ?
C18 H18A 0.9600 . ?
C18 H18B 0.9600 . ?
C18 H18C 0.9600 . ?
C5 C4 1.384(6) . ?
C3 H3 0.9300 . ?
C3 C4 1.382(6) . ?
C4 H4 0.9300 . ?
C13 H13 0.9300 . ?
C13 C14 1.379(6) . ?
C14 H14 0.9300 . ?
C14 C15 1.375(6) . ?
C20 H20A 0.9600 . ?
C20 H20B 0.9600 . ?
C20 H20C 0.9600 . ?
C9 H9A 0.9600 . ?
C9 H9B 0.9600 . ?
C9 H9C 0.9600 . ?

loop_
_geom_torsion_atom_site_label_1
_geom_torsion_atom_site_label_2
_geom_torsion_atom_site_label_3
_geom_torsion_atom_site_label_4
_geom_torsion
_geom_torsion_site_symmetry_1
_geom_torsion_site_symmetry_2
_geom_torsion_site_symmetry_3
_geom_torsion_site_symmetry_4
_geom_torsion_publ_flag
P1 C17 C11 C16 -110.0(6) . . . . ?
P1 C17 C11 C12 73.7(8) . . . . ?
P2 C7 C1 C6 -95.9(7) . . . . ?
P2 C7 C1 C2 84.8(7) . . . . ?
F1 C2 C3 C4 179.2(7) . . . . ?
F3 C12 C13 C14 178.9(8) . . . . ?
F2 C5 C4 C3 178.7(7) . . . . ?
C7 C1 C6 C5 -179.1(7) . . . . ?
C7 C1 C2 F1 0.0(10) . . . . ?
C7 C1 C2 C3 178.6(7) . . . . ?
C17 C11 C16 C15 -176.6(7) . . . . ?
C17 C11 C12 F3 -2.6(11) . . . . ?
C17 C11 C12 C13 177.3(7) . . . . ?
C1 C6 C5 F2 -178.9(7) . . . . ?
C1 C6 C5 C4 0.3(12) . . . . ?
C1 C2 C3 C4 0.6(12) . . . . ?
C11 C16 C15 F4 179.6(7) . . . . ?
C11 C16 C15 C14 -0.7(13) . . . . ?
C11 C12 C13 C14 -1.0(14) . . . . ?
C6 C1 C2 F1 -179.3(7) . . . . ?
C6 C1 C2 C3 -0.7(11) . . . . ?
C6 C5 C4 C3 -0.4(13) . . . . ?
C16 C11 C12 F3 -179.0(7) . . . . ?
C16 C11 C12 C13 0.9(12) . . . . ?
C10 P2 C7 C1 173.1(5) . . . . ?
C2 C1 C6 C5 0.3(11) . . . . ?
C2 C3 C4 C5 0.0(12) . . . . ?
C8 P2 C7 C1 53.4(6) . . . . ?
C19 P1 C17 C11 156.2(5) . . . . ?
C12 C11 C16 C15 -0.1(11) . . . . ?
C12 C13 C14 C15 0.2(14) . . . . ?
C18 P1 C17 C11 36.4(6) . . . . ?
C13 C14 C15 F4 -179.7(8) . . . . ?
C13 C14 C15 C16 0.6(14) . . . . ?
C20 P1 C17 C11 -85.2(6) . . . . ?
C9 P2 C7 C1 -67.9(6) . . . . ?
